data_4078452
loop_
_publ_author_name
'Ren, Shikuo'
'Qiu, Zaozao'
'Xie, Zuowei'

_publ_section_title
;
 Reaction of Zirconocene--Carboryne with Alkenes: Synthesis and Structure
 of Zirconacyclopentanes with a Carborane Auxiliary
;
_journal_issue 12
_journal_name_full Organometallics
_journal_page_first 4435
_journal_paper_doi 10.1021/om300202p
_journal_volume 31
_journal_year 2012
_chemical_formula_sum 'C18 H32 B10 Zr'
_chemical_formula_weight 447.76
_chemical_name_systematic
; 
 ? 
;
_space_group_IT_number 14
_symmetry_cell_setting monoclinic
_symmetry_space_group_name_Hall '-P 2yn'
_symmetry_space_group_name_H-M 'P 1 21/n 1'
_atom_sites_solution_hydrogens geom
_atom_sites_solution_primary direct
_atom_sites_solution_secondary difmap
_audit_creation_method SHELXL-97
_cell_angle_alpha 90.00
_cell_angle_beta 104.782(3)
_cell_angle_gamma 90.00
_cell_formula_units_Z 8
_cell_length_a 10.4877(17)
_cell_length_b 26.632(4)
_cell_length_c 19.416(3)
_cell_measurement_temperature 293(2)
_cell_volume 5243.6(14)
_computing_cell_refinement 'BRUKER SMART CCD DIFFRACTOMETER'
_computing_data_collection 'BRUKER SMART CCD DIFFRACTOMETER'
_computing_data_reduction 'BRUKER SMART CCD DIFFRACTOMETER'
_computing_molecular_graphics 'SIEMENS SHELXTL'
_computing_publication_material 'SIEMENS SHELXTL'
_computing_structure_refinement 'SHELXL-97 (Sheldrick, 1997)'
_computing_structure_solution 'SHELXS-97 (Sheldrick, 1990)'
_diffrn_ambient_temperature 293(2)
_diffrn_measured_fraction_theta_full 0.996
_diffrn_measured_fraction_theta_max 0.996
_diffrn_measurement_device_type 'BRUKER SMART CCD DIFFRACTOMETER'
_diffrn_measurement_method 'OMEGA SCAN'
_diffrn_radiation_monochromator graphite
_diffrn_radiation_source 'fine-focus sealed tube'
_diffrn_radiation_type MoK\a
_diffrn_radiation_wavelength 0.71073
_diffrn_reflns_av_R_equivalents 0.1275
_diffrn_reflns_av_sigmaI/netI 0.1949
_diffrn_reflns_limit_h_max 13
_diffrn_reflns_limit_h_min -13
_diffrn_reflns_limit_k_max 35
_diffrn_reflns_limit_k_min -30
_diffrn_reflns_limit_l_max 25
_diffrn_reflns_limit_l_min -21
_diffrn_reflns_number 35724
_diffrn_reflns_theta_full 28.06
_diffrn_reflns_theta_max 28.06
_diffrn_reflns_theta_min 1.53
_exptl_absorpt_coefficient_mu 0.422
_exptl_absorpt_correction_T_max 1.0000
_exptl_absorpt_correction_T_min 0.220719
_exptl_absorpt_correction_type multi-scan
_exptl_crystal_colour yellow
_exptl_crystal_density_diffrn 1.134
_exptl_crystal_density_method 'not measured'
_exptl_crystal_description block
_exptl_crystal_F_000 1840
_exptl_crystal_size_max 0.40
_exptl_crystal_size_mid 0.30
_exptl_crystal_size_min 0.20
_refine_diff_density_max 0.875
_refine_diff_density_min -0.604
_refine_diff_density_rms 0.128
_refine_ls_extinction_method none
_refine_ls_goodness_of_fit_ref 0.950
_refine_ls_hydrogen_treatment riding
_refine_ls_matrix_type full
_refine_ls_number_parameters 523
_refine_ls_number_reflns 12679
_refine_ls_number_restraints 10
_refine_ls_restrained_S_all 0.952
_refine_ls_R_factor_all 0.2297
_refine_ls_R_factor_gt 0.0791
_refine_ls_shift/su_max 0.001
_refine_ls_shift/su_mean 0.000
_refine_ls_structure_factor_coef Fsqd
_refine_ls_weighting_details 'calc w=1/[\s^2^(Fo^2^)+(0.1505P)^2^+0.0000P] where P=(Fo^2^+2Fc^2^)/3'
_refine_ls_weighting_scheme calc
_refine_ls_wR_factor_gt 0.2150
_refine_ls_wR_factor_ref 0.2990
_reflns_number_gt 4571
_reflns_number_total 12679
_reflns_threshold_expression >2sigma(I)
_cod_data_source_file om300202p_si_002.cif
_cod_data_source_block 4q
_cod_depositor_comments
;
The following automatic conversions were performed:

'_symmetry_cell_setting' value 'Monoclinic' changed to 'monoclinic'
according to /home/saulius/struct/CIF-dictionaries/cif_core.dic
dictionary named 'cif_core.dic' version 2.4.1 from 2010-06-29.

Automatic conversion script
Id: cif_fix_values 1891 2012-01-12 08:04:46Z andrius 
;
_cod_original_sg_symbol_H-M P2(1)/n
_cod_database_code 4078452

loop_
_symmetry_equiv_pos_as_xyz
'x, y, z'
'-x+1/2, y+1/2, -z+1/2'
'-x, -y, -z'
'x-1/2, -y-1/2, z-1/2'

loop_
_atom_site_label
_atom_site_type_symbol
_atom_site_fract_x
_atom_site_fract_y
_atom_site_fract_z
_atom_site_U_iso_or_equiv
_atom_site_adp_type
_atom_site_occupancy
_atom_site_symmetry_multiplicity
_atom_site_calc_flag
_atom_site_refinement_flags
Zr1 Zr 0.20851(7) 0.62765(3) 0.71174(4) 0.0546(3) Uani 1 1 d .
Zr1' Zr 0.28279(7) 0.60647(3) 0.36433(4) 0.0532(3) Uani 1 1 d .
B3' B 0.5543(9) 0.6664(3) 0.3245(4) 0.056(2) Uani 1 1 d .
H3' H 0.4807 0.6868 0.2835 0.067 Uiso 1 1 calc R
B4' B 0.6889(9) 0.6974(3) 0.3774(5) 0.061(2) Uani 1 1 d .
H4' H 0.7048 0.7377 0.3708 0.074 Uiso 1 1 calc R
B5' B 0.7271(9) 0.6687(4) 0.4633(5) 0.074(3) Uani 1 1 d .
H5' H 0.7667 0.6902 0.5125 0.089 Uiso 1 1 calc R
B6' B 0.6131(10) 0.6187(4) 0.4584(5) 0.072(3) Uani 1 1 d .
H6' H 0.5776 0.6076 0.5049 0.086 Uiso 1 1 calc R
B7' B 0.5993(10) 0.6039(3) 0.3118(6) 0.063(3) Uani 1 1 d .
H7' H 0.5573 0.5829 0.2624 0.076 Uiso 1 1 calc R
B8' B 0.7121(10) 0.6541(4) 0.3158(6) 0.072(3) Uani 1 1 d .
H8' H 0.7436 0.6655 0.2682 0.086 Uiso 1 1 calc R
B9' B 0.8222(11) 0.6551(4) 0.4020(6) 0.082(3) Uani 1 1 d .
H9' H 0.9253 0.6673 0.4107 0.098 Uiso 1 1 calc R
B10' B 0.7755(10) 0.6063(4) 0.4532(6) 0.082(3) Uani 1 1 d .
H10' H 0.8479 0.5870 0.4960 0.098 Uiso 1 1 calc R
B11' B 0.6399(9) 0.5755(4) 0.3975(6) 0.076(3) Uani 1 1 d .
H11' H 0.6238 0.5351 0.4038 0.091 Uiso 1 1 calc R
B12' B 0.7676(10) 0.5970(4) 0.3637(6) 0.076(3) Uani 1 1 d .
H12' H 0.8361 0.5708 0.3477 0.091 Uiso 1 1 calc R
C1' C 0.5662(7) 0.6727(3) 0.4119(4) 0.059(2) Uani 1 1 d .
C2' C 0.5130(7) 0.6172(3) 0.3735(4) 0.0485(18) Uani 1 1 d .
C11' C 0.4605(8) 0.7038(4) 0.4340(5) 0.096(3) Uani 1 1 d D
H11E H 0.4365 0.7227 0.3893 0.116 Uiso 1 1 calc R
C12' C 0.5116(9) 0.7485(3) 0.4779(6) 0.095(3) Uani 1 1 d D
H12A H 0.5567 0.7694 0.4506 0.114 Uiso 1 1 calc R
H12B H 0.5775 0.7370 0.5196 0.114 Uiso 1 1 calc R
C13' C 0.4156(9) 0.7814(4) 0.5033(6) 0.103(3) Uani 1 1 d D
H13A H 0.3534 0.7954 0.4620 0.123 Uiso 1 1 calc R
H13B H 0.3662 0.7605 0.5283 0.123 Uiso 1 1 calc R
C14' C 0.4768(14) 0.8234(5) 0.5512(10) 0.199(9) Uani 1 1 d D
H14A H 0.5230 0.8450 0.5253 0.239 Uiso 1 1 calc R
H14B H 0.5421 0.8094 0.5912 0.239 Uiso 1 1 calc R
C15' C 0.3841(14) 0.8555(7) 0.5801(8) 0.207(8) Uani 1 1 d D
H15A H 0.4337 0.8804 0.6117 0.311 Uiso 1 1 calc R
H15B H 0.3368 0.8348 0.6056 0.311 Uiso 1 1 calc R
H15C H 0.3228 0.8719 0.5413 0.311 Uiso 1 1 calc R
C16' C 0.3288(9) 0.6800(3) 0.4228(7) 0.109(4) Uani 1 1 d D
H16A H 0.2644 0.7042 0.3978 0.131 Uiso 1 1 calc R
H16B H 0.3129 0.6753 0.4695 0.131 Uiso 1 1 calc R
C17' C 0.1034(14) 0.6563(7) 0.2834(8) 0.145(6) Uani 1 1 d .
H17A H 0.0496 0.6812 0.3003 0.174 Uiso 1 1 calc R
C18' C 0.0682(11) 0.6085(7) 0.2704(6) 0.122(6) Uani 1 1 d .
H18A H -0.0148 0.5937 0.2750 0.147 Uiso 1 1 calc R
C19' C 0.1725(18) 0.5816(5) 0.2427(6) 0.135(5) Uani 1 1 d .
H19A H 0.1687 0.5486 0.2198 0.162 Uiso 1 1 calc R
C20' C 0.2506(10) 0.6255(6) 0.2355(4) 0.091(4) Uani 1 1 d .
H20A H 0.3216 0.6255 0.2110 0.109 Uiso 1 1 calc R
C21' C 0.2080(15) 0.6673(6) 0.2636(8) 0.136(6) Uani 1 1 d .
H21A H 0.2431 0.7012 0.2620 0.163 Uiso 1 1 calc R
C22' C 0.1672(14) 0.5755(6) 0.4527(8) 0.106(4) Uani 1 1 d .
H22A H 0.0970 0.5941 0.4666 0.127 Uiso 1 1 calc R
C23' C 0.1470(13) 0.5425(6) 0.4068(8) 0.110(5) Uani 1 1 d .
H23A H 0.0593 0.5315 0.3798 0.132 Uiso 1 1 calc R
C24' C 0.261(2) 0.5195(4) 0.4051(7) 0.114(4) Uani 1 1 d .
H24A H 0.2694 0.4885 0.3794 0.137 Uiso 1 1 calc R
C25' C 0.3584(9) 0.5420(6) 0.4589(8) 0.104(5) Uani 1 1 d .
H25A H 0.4488 0.5300 0.4782 0.125 Uiso 1 1 calc R
C26' C 0.2935(16) 0.5775(5) 0.4882(5) 0.103(4) Uani 1 1 d .
H26A H 0.3301 0.5964 0.5321 0.123 Uiso 1 1 calc R
C1 C 0.5210(8) 0.6494(3) 0.8075(4) 0.062(2) Uani 1 1 d .
C2 C 0.4414(7) 0.6303(3) 0.7256(4) 0.0503(18) Uani 1 1 d .
C11 C 0.4275(8) 0.6640(4) 0.8543(4) 0.092(3) Uani 1 1 d D
H11A H 0.4112 0.6996 0.8425 0.110 Uiso 1 1 calc R
C12 C 0.4940(8) 0.6664(4) 0.9319(4) 0.083(3) Uani 1 1 d D
H12C H 0.5656 0.6904 0.9387 0.099 Uiso 1 1 calc R
H12D H 0.5327 0.6338 0.9466 0.099 Uiso 1 1 calc R
C13 C 0.4080(9) 0.6806(5) 0.9806(4) 0.106(4) Uani 1 1 d D
H13C H 0.3669 0.7128 0.9656 0.127 Uiso 1 1 calc R
H13D H 0.3383 0.6559 0.9759 0.127 Uiso 1 1 calc R
C14 C 0.4829(11) 0.6840(5) 1.0573(4) 0.123(4) Uani 1 1 d D
H14C H 0.5475 0.7107 1.0632 0.147 Uiso 1 1 calc R
H14D H 0.5295 0.6527 1.0718 0.147 Uiso 1 1 calc R
C15 C 0.3903(14) 0.6941(6) 1.1035(7) 0.199(8) Uani 1 1 d D
H15D H 0.4397 0.6965 1.1523 0.298 Uiso 1 1 calc R
H15E H 0.3279 0.6671 1.0985 0.298 Uiso 1 1 calc R
H15F H 0.3442 0.7250 1.0891 0.298 Uiso 1 1 calc R
C16 C 0.2912(8) 0.6423(4) 0.8306(5) 0.083(3) Uani 1 1 d D
H16C H 0.2313 0.6650 0.8460 0.100 Uiso 1 1 calc R
H16D H 0.2904 0.6108 0.8556 0.100 Uiso 1 1 calc R
C17 C 0.0660(10) 0.7043(4) 0.7130(6) 0.099(3) Uani 1 1 d .
H17B H 0.0255 0.7133 0.7515 0.119 Uiso 1 1 calc R
C18 C 0.0065(9) 0.6785(4) 0.6544(6) 0.088(3) Uani 1 1 d .
H18B H -0.0843 0.6660 0.6436 0.105 Uiso 1 1 calc R
C19 C 0.0873(11) 0.6771(3) 0.6078(5) 0.084(3) Uani 1 1 d .
H19B H 0.0618 0.6656 0.5583 0.101 Uiso 1 1 calc R
C20 C 0.2036(9) 0.7067(4) 0.6409(6) 0.085(3) Uani 1 1 d .
H20B H 0.2716 0.7187 0.6184 0.102 Uiso 1 1 calc R
C21 C 0.1832(11) 0.7222(3) 0.7055(6) 0.090(3) Uani 1 1 d .
H21B H 0.2398 0.7458 0.7382 0.108 Uiso 1 1 calc R
C22 C 0.1746(16) 0.5427(4) 0.7617(7) 0.103(4) Uani 1 1 d .
H22B H 0.2094 0.5342 0.8121 0.123 Uiso 1 1 calc R
C23 C 0.060(2) 0.5602(6) 0.7370(13) 0.156(9) Uani 1 1 d .
H23B H -0.0075 0.5644 0.7635 0.187 Uiso 1 1 calc R
C24 C 0.0391(14) 0.5629(5) 0.6642(13) 0.148(8) Uani 1 1 d .
H24B H -0.0460 0.5689 0.6300 0.177 Uiso 1 1 calc R
C25 C 0.153(2) 0.5472(5) 0.6475(7) 0.128(6) Uani 1 1 d .
H25B H 0.1637 0.5388 0.6001 0.154 Uiso 1 1 calc R
C26 C 0.2383(10) 0.5335(3) 0.7144(9) 0.106(4) Uani 1 1 d .
H26B H 0.3221 0.5153 0.7220 0.127 Uiso 1 1 calc R
B3 B 0.5142(9) 0.6881(4) 0.7370(5) 0.057(2) Uani 1 1 d .
H3 H 0.4572 0.7233 0.7278 0.069 Uiso 1 1 calc R
B4 B 0.6578(10) 0.6821(4) 0.8071(5) 0.072(3) Uani 1 1 d .
H4 H 0.6948 0.7132 0.8440 0.087 Uiso 1 1 calc R
B5 B 0.6709(10) 0.6205(4) 0.8363(6) 0.080(3) Uani 1 1 d .
H5 H 0.7184 0.6109 0.8920 0.096 Uiso 1 1 calc R
B6 B 0.5291(10) 0.5886(4) 0.7867(6) 0.076(3) Uani 1 1 d .
H6 H 0.4815 0.5585 0.8100 0.091 Uiso 1 1 calc R
B7 B 0.5299(9) 0.6501(4) 0.6679(5) 0.065(3) Uani 1 1 d .
H7 H 0.4827 0.6603 0.6124 0.078 Uiso 1 1 calc R
B8 B 0.6664(10) 0.6816(4) 0.7163(6) 0.075(3) Uani 1 1 d .
H8 H 0.7109 0.7126 0.6929 0.090 Uiso 1 1 calc R
B9 B 0.7655(11) 0.6402(5) 0.7784(6) 0.086(4) Uani 1 1 d .
H9 H 0.8735 0.6437 0.7956 0.103 Uiso 1 1 calc R
B10 B 0.6825(10) 0.5811(5) 0.7657(7) 0.092(4) Uani 1 1 d .
H10 H 0.7363 0.5452 0.7751 0.110 Uiso 1 1 calc R
B11 B 0.5412(10) 0.5883(4) 0.6971(6) 0.076(3) Uani 1 1 d .
H11 H 0.5026 0.5570 0.6607 0.091 Uiso 1 1 calc R
B12 B 0.6821(10) 0.6197(4) 0.6917(6) 0.079(3) Uani 1 1 d .
H12 H 0.7366 0.6095 0.6523 0.094 Uiso 1 1 calc R

loop_
_atom_site_aniso_label
_atom_site_aniso_U_11
_atom_site_aniso_U_22
_atom_site_aniso_U_33
_atom_site_aniso_U_23
_atom_site_aniso_U_13
_atom_site_aniso_U_12
Zr1 0.0387(4) 0.0560(5) 0.0682(5) -0.0135(4) 0.0119(4) -0.0028(3)
Zr1' 0.0376(4) 0.0596(5) 0.0614(5) 0.0112(4) 0.0110(3) 0.0011(3)
B3' 0.060(6) 0.064(6) 0.047(5) 0.004(4) 0.018(4) 0.002(5)
B4' 0.050(6) 0.046(5) 0.084(7) 0.014(5) 0.011(5) -0.008(4)
B5' 0.039(6) 0.105(9) 0.073(7) 0.002(6) 0.003(5) -0.002(5)
B6' 0.051(6) 0.096(8) 0.062(6) 0.026(6) 0.002(5) -0.002(5)
B7' 0.059(6) 0.057(6) 0.085(7) -0.005(5) 0.039(5) -0.003(5)
B8' 0.065(7) 0.070(7) 0.086(7) 0.004(6) 0.031(6) -0.010(5)
B9' 0.049(6) 0.082(8) 0.115(9) -0.001(7) 0.022(6) -0.005(5)
B10' 0.044(6) 0.087(8) 0.105(9) 0.017(7) 0.000(6) 0.000(5)
B11' 0.042(6) 0.064(7) 0.122(9) 0.021(6) 0.020(6) 0.007(5)
B12' 0.044(6) 0.067(7) 0.124(10) -0.002(6) 0.035(6) 0.002(5)
C1' 0.039(4) 0.073(6) 0.060(5) -0.006(4) 0.006(4) 0.002(4)
C2' 0.033(4) 0.053(5) 0.060(4) 0.006(4) 0.013(3) 0.005(3)
C11' 0.064(7) 0.125(9) 0.101(7) -0.054(7) 0.021(6) -0.005(6)
C12' 0.079(7) 0.061(6) 0.147(9) -0.020(6) 0.031(7) 0.002(5)
C13' 0.081(8) 0.115(9) 0.112(8) -0.045(7) 0.025(6) 0.000(6)
C14' 0.141(14) 0.135(13) 0.31(2) -0.123(15) 0.044(14) 0.011(10)
C15' 0.160(17) 0.26(2) 0.178(16) -0.109(16) -0.007(12) -0.011(15)
C16' 0.073(7) 0.057(6) 0.200(13) -0.008(7) 0.041(8) 0.004(5)
C17' 0.052(8) 0.202(18) 0.164(14) 0.076(13) -0.003(9) 0.034(10)
C18' 0.049(7) 0.213(16) 0.086(8) 0.048(10) -0.019(6) -0.046(9)
C19' 0.148(14) 0.157(13) 0.060(7) -0.008(8) -0.047(8) 0.013(11)
C20' 0.059(6) 0.168(12) 0.042(5) 0.026(6) 0.006(4) -0.020(8)
C21' 0.114(13) 0.170(14) 0.136(11) 0.066(11) 0.054(9) 0.070(11)
C22' 0.075(9) 0.137(12) 0.125(11) 0.032(9) 0.059(9) 0.015(8)
C23' 0.083(10) 0.108(11) 0.123(11) 0.041(9) -0.005(8) -0.042(9)
C24' 0.181(15) 0.045(6) 0.130(10) 0.017(7) 0.066(11) 0.014(8)
C25' 0.042(6) 0.119(10) 0.150(11) 0.100(9) 0.022(7) 0.008(6)
C26' 0.126(11) 0.117(10) 0.054(6) 0.022(6) 0.004(7) -0.017(9)
C1 0.050(5) 0.087(6) 0.051(4) -0.013(4) 0.015(4) -0.005(4)
C2 0.042(4) 0.056(5) 0.051(4) -0.008(4) 0.009(3) 0.001(3)
C11 0.058(6) 0.164(10) 0.061(6) -0.016(6) 0.028(5) -0.003(6)
C12 0.072(6) 0.114(8) 0.059(5) -0.031(5) 0.010(5) 0.003(5)
C13 0.109(9) 0.161(11) 0.048(5) -0.006(6) 0.023(6) 0.027(8)
C14 0.139(11) 0.173(12) 0.068(7) -0.022(7) 0.047(7) -0.025(9)
C15 0.204(17) 0.31(2) 0.095(9) -0.017(12) 0.066(11) -0.102(16)
C16 0.057(6) 0.121(8) 0.073(6) -0.026(6) 0.021(5) -0.007(5)
C17 0.057(7) 0.098(8) 0.140(10) -0.043(7) 0.021(7) 0.010(6)
C18 0.044(5) 0.101(8) 0.114(8) 0.001(7) 0.012(6) 0.007(5)
C19 0.086(8) 0.085(7) 0.064(6) 0.004(5) -0.011(5) 0.016(6)
C20 0.056(6) 0.087(7) 0.113(8) 0.045(6) 0.023(6) 0.017(5)
C21 0.099(9) 0.055(6) 0.112(8) -0.020(6) 0.019(7) 0.002(5)
C22 0.136(12) 0.075(8) 0.107(8) -0.003(6) 0.047(9) 0.006(8)
C23 0.157(17) 0.077(9) 0.30(2) -0.017(14) 0.170(19) -0.020(10)
C24 0.062(8) 0.063(8) 0.28(2) 0.006(13) -0.032(12) -0.033(7)
C25 0.226(18) 0.089(9) 0.079(8) -0.043(7) 0.056(10) -0.089(11)
C26 0.068(7) 0.048(6) 0.211(15) -0.044(8) 0.054(10) -0.017(5)
B3 0.048(5) 0.057(6) 0.065(6) -0.002(5) 0.012(4) -0.009(4)
B4 0.054(6) 0.101(9) 0.062(6) -0.016(6) 0.014(5) -0.015(6)
B5 0.049(6) 0.104(9) 0.078(7) 0.006(6) -0.001(5) 0.009(6)
B6 0.053(6) 0.072(7) 0.097(8) 0.008(6) 0.011(6) -0.004(5)
B7 0.054(6) 0.088(7) 0.057(6) -0.006(5) 0.021(5) -0.004(5)
B8 0.055(6) 0.088(8) 0.086(7) -0.002(6) 0.025(6) -0.012(6)
B9 0.050(7) 0.097(9) 0.111(9) -0.029(7) 0.019(6) -0.018(6)
B10 0.047(6) 0.106(9) 0.120(10) -0.025(8) 0.017(6) 0.023(6)
B11 0.056(7) 0.073(7) 0.097(8) -0.032(6) 0.018(6) -0.004(5)
B12 0.055(6) 0.106(9) 0.078(7) -0.026(7) 0.023(5) -0.001(6)

loop_
_atom_type_symbol
_atom_type_description
_atom_type_scat_dispersion_real
_atom_type_scat_dispersion_imag
_atom_type_scat_source
C C 0.0033 0.0016 'International Tables Vol C Tables 4.2.6.8 and 6.1.1.4'
H H 0.0000 0.0000 'International Tables Vol C Tables 4.2.6.8 and 6.1.1.4'
B B 0.0013 0.0007 'International Tables Vol C Tables 4.2.6.8 and 6.1.1.4'
Zr Zr -2.9673 0.5597 'International Tables Vol C Tables 4.2.6.8 and 6.1.1.4'

loop_
_geom_angle_atom_site_label_1
_geom_angle_atom_site_label_2
_geom_angle_atom_site_label_3
_geom_angle
C16 Zr1 C2 76.5(3)
C16 Zr1 C19 135.8(4)
C2 Zr1 C19 112.0(3)
C16 Zr1 C25 129.7(5)
C2 Zr1 C25 100.7(5)
C19 Zr1 C25 92.5(5)
C16 Zr1 C24 123.1(6)
C2 Zr1 C24 132.7(5)
C19 Zr1 C24 84.0(5)
C25 Zr1 C24 32.4(5)
C16 Zr1 C20 111.1(4)
C2 Zr1 C20 85.1(3)
C19 Zr1 C20 34.0(3)
C25 Zr1 C20 118.8(4)
C24 Zr1 C20 117.9(5)
C16 Zr1 C23 91.1(6)
C2 Zr1 C23 131.9(5)
C19 Zr1 C23 109.0(7)
C25 Zr1 C23 53.1(5)
C24 Zr1 C23 32.0(5)
C20 Zr1 C23 141.4(7)
C16 Zr1 C22 79.6(4)
C2 Zr1 C22 102.9(4)
C19 Zr1 C22 134.3(4)
C25 Zr1 C22 51.6(4)
C24 Zr1 C22 50.3(5)
C20 Zr1 C22 168.1(4)
C23 Zr1 C22 29.1(5)
C16 Zr1 C18 114.5(4)
C2 Zr1 C18 138.9(3)
C19 Zr1 C18 32.2(3)
C25 Zr1 C18 100.3(6)
C24 Zr1 C18 76.5(4)
C20 Zr1 C18 53.8(3)
C23 Zr1 C18 88.7(6)
C22 Zr1 C18 117.8(4)
C16 Zr1 C26 97.8(5)
C2 Zr1 C26 84.8(3)
C19 Zr1 C26 125.5(4)
C25 Zr1 C26 33.1(4)
C24 Zr1 C26 52.4(4)
C20 Zr1 C26 146.1(5)
C23 Zr1 C26 50.6(4)
C22 Zr1 C26 29.6(3)
C18 Zr1 C26 128.9(4)
C16 Zr1 C21 83.5(4)
C2 Zr1 C21 93.9(3)
C19 Zr1 C21 53.5(3)
C25 Zr1 C21 146.0(5)
C24 Zr1 C21 128.1(4)
C20 Zr1 C21 32.0(3)
C23 Zr1 C21 131.2(5)
C22 Zr1 C21 152.5(4)
C18 Zr1 C21 51.6(3)
C26 Zr1 C21 177.9(4)
C16 Zr1 C17 85.7(4)
C2 Zr1 C17 124.3(3)
C19 Zr1 C17 52.9(3)
C25 Zr1 C17 129.8(6)
C24 Zr1 C17 101.3(5)
C20 Zr1 C17 53.1(4)
C23 Zr1 C17 100.2(5)
C22 Zr1 C17 125.3(5)
C18 Zr1 C17 30.7(3)
C26 Zr1 C17 150.4(4)
C21 Zr1 C17 31.2(3)
C16' Zr1' C2' 77.0(3)
C16' Zr1' C19' 135.3(5)
C2' Zr1' C19' 109.0(5)
C16' Zr1' C24' 132.6(5)
C2' Zr1' C24' 105.3(5)
C19' Zr1' C24' 89.7(5)
C16' Zr1' C22' 91.1(5)
C2' Zr1' C22' 130.5(4)
C19' Zr1' C22' 112.6(7)
C24' Zr1' C22' 50.7(4)
C16' Zr1' C20' 106.6(5)
C2' Zr1' C20' 85.8(3)
C19' Zr1' C20' 34.3(4)
C24' Zr1' C20' 120.8(5)
C22' Zr1' C20' 142.9(5)
C16' Zr1' C23' 119.6(5)
C2' Zr1' C23' 135.1(4)
C19' Zr1' C23' 88.0(6)
C24' Zr1' C23' 31.4(4)
C22' Zr1' C23' 28.7(4)
C20' Zr1' C23' 122.0(4)
C16' Zr1' C25' 103.9(6)
C2' Zr1' C25' 84.4(3)
C19' Zr1' C25' 120.6(6)
C24' Zr1' C25' 32.7(4)
C22' Zr1' C25' 51.7(4)
C20' Zr1' C25' 144.8(6)
C23' Zr1' C25' 52.1(4)
C16' Zr1' C17' 83.4(5)
C2' Zr1' C17' 124.5(4)
C19' Zr1' C17' 56.1(5)
C24' Zr1' C17' 125.4(7)
C22' Zr1' C17' 100.9(5)
C20' Zr1' C17' 51.2(4)
C23' Zr1' C17' 99.7(5)
C25' Zr1' C17' 151.1(5)
C16' Zr1' C26' 80.3(4)
C2' Zr1' C26' 99.7(4)
C19' Zr1' C26' 137.8(5)
C24' Zr1' C26' 52.3(4)
C22' Zr1' C26' 30.9(4)
C20' Zr1' C26' 172.1(4)
C23' Zr1' C26' 50.2(4)
C25' Zr1' C26' 31.9(4)
C17' Zr1' C26' 127.6(6)
C16' Zr1' C21' 79.4(5)
C2' Zr1' C21' 95.2(4)
C19' Zr1' C21' 56.2(5)
C24' Zr1' C21' 144.8(6)
C22' Zr1' C21' 130.1(5)
C20' Zr1' C21' 31.7(4)
C23' Zr1' C21' 127.5(5)
C25' Zr1' C21' 176.4(6)
C17' Zr1' C21' 29.7(4)
C26' Zr1' C21' 151.4(5)
C16' Zr1' C18' 112.6(6)
C2' Zr1' C18' 138.8(3)
C19' Zr1' C18' 35.7(4)
C24' Zr1' C18' 96.5(6)
C22' Zr1' C18' 90.2(5)
C20' Zr1' C18' 53.1(3)
C23' Zr1' C18' 76.9(4)
C25' Zr1' C18' 127.4(5)
C17' Zr1' C18' 30.8(4)
C26' Zr1' C18' 121.1(5)
C21' Zr1' C18' 51.3(5)
C1' B3' B4' 60.8(5)
C1' B3' B8' 106.9(7)
B4' B3' B8' 59.6(6)
C1' B3' C2' 59.0(5)
B4' B3' C2' 108.3(6)
B8' B3' C2' 106.7(6)
C1' B3' B7' 106.3(7)
B4' B3' B7' 109.1(7)
B8' B3' B7' 60.9(5)
C2' B3' B7' 58.6(5)
B8' B4' C1' 105.5(6)
B8' B4' B3' 60.5(5)
C1' B4' B3' 58.2(5)
B8' B4' B9' 61.2(6)
C1' B4' B9' 105.6(6)
B3' B4' B9' 109.1(7)
B8' B4' B5' 108.9(7)
C1' B4' B5' 59.0(5)
B3' B4' B5' 107.8(6)
B9' B4' B5' 60.0(6)
C1' B5' B10' 105.1(7)
C1' B5' B6' 58.1(5)
B10' B5' B6' 59.8(6)
C1' B5' B9' 104.9(7)
B10' B5' B9' 60.4(6)
B6' B5' B9' 107.3(8)
C1' B5' B4' 58.8(5)
B10' B5' B4' 107.6(8)
B6' B5' B4' 106.5(7)
B9' B5' B4' 59.4(6)
C1' B6' C2' 59.1(5)
C1' B6' B11' 106.0(7)
C2' B6' B11' 59.5(5)
C1' B6' B10' 106.3(7)
C2' B6' B10' 107.7(7)
B11' B6' B10' 60.4(6)
C1' B6' B5' 59.7(5)
C2' B6' B5' 107.9(7)
B11' B6' B5' 108.2(7)
B10' B6' B5' 59.7(6)
C2' B7' B3' 59.9(5)
C2' B7' B8' 106.1(7)
B3' B7' B8' 58.8(5)
C2' B7' B11' 58.5(5)
B3' B7' B11' 106.2(7)
B8' B7' B11' 106.4(8)
C2' B7' B12' 104.3(7)
B3' B7' B12' 106.0(7)
B8' B7' B12' 60.4(6)
B11' B7' B12' 57.9(6)
B4' B8' B3' 59.9(5)
B4' B8' B9' 60.6(6)
B3' B8' B9' 108.2(7)
B4' B8' B7' 108.9(7)
B3' B8' B7' 60.3(5)
B9' B8' B7' 108.6(8)
B4' B8' B12' 107.0(7)
B3' B8' B12' 107.5(7)
B9' B8' B12' 58.6(6)
B7' B8' B12' 60.6(6)
B12' B9' B4' 107.4(7)
B12' B9' B8' 61.4(6)
B4' B9' B8' 58.3(6)
B12' B9' B5' 106.7(8)
B4' B9' B5' 60.6(6)
B8' B9' B5' 107.1(7)
B12' B9' B10' 59.0(6)
B4' B9' B10' 107.8(7)
B8' B9' B10' 108.1(8)
B5' B9' B10' 59.4(6)
B12' B10' B11' 59.5(6)
B12' B10' B5' 107.8(8)
B11' B10' B5' 107.4(7)
B12' B10' B6' 106.5(7)
B11' B10' B6' 58.7(6)
B5' B10' B6' 60.5(6)
B12' B10' B9' 59.6(6)
B11' B10' B9' 107.0(8)
B5' B10' B9' 60.2(6)
B6' B10' B9' 107.7(8)
C2' B11' B6' 59.9(5)
C2' B11' B12' 107.8(7)
B6' B11' B12' 108.4(8)
C2' B11' B10' 108.4(8)
B6' B11' B10' 60.9(6)
B12' B11' B10' 59.8(6)
C2' B11' B7' 58.9(5)
B6' B11' B7' 108.4(7)
B12' B11' B7' 61.8(6)
B10' B11' B7' 109.9(7)
B11' B12' B10' 60.8(6)
B11' B12' B9' 109.4(8)
B10' B12' B9' 61.3(7)
B11' B12' B8' 107.2(7)
B10' B12' B8' 108.8(8)
B9' B12' B8' 60.0(6)
B11' B12' B7' 60.3(5)
B10' B12' B7' 109.5(7)
B9' B12' B7' 108.4(7)
B8' B12' B7' 59.0(6)
C11' C1' B3' 117.7(7)
C11' C1' C2' 114.7(6)
B3' C1' C2' 62.2(5)
C11' C1' B6' 116.2(7)
B3' C1' B6' 112.9(7)
C2' C1' B6' 60.8(5)
C11' C1' B4' 124.6(7)
B3' C1' B4' 61.0(5)
C2' C1' B4' 111.0(6)
B6' C1' B4' 112.6(6)
C11' C1' B5' 122.8(7)
B3' C1' B5' 112.8(6)
C2' C1' B5' 111.4(6)
B6' C1' B5' 62.3(6)
B4' C1' B5' 62.2(5)
C1' C2' B11' 107.7(6)
C1' C2' B7' 108.5(6)
B11' C2' B7' 62.7(6)
C1' C2' B6' 60.1(5)
B11' C2' B6' 60.6(6)
B7' C2' B6' 112.0(6)
C1' C2' B3' 58.8(4)
B11' C2' B3' 110.8(6)
B7' C2' B3' 61.5(5)
B6' C2' B3' 109.4(6)
C1' C2' Zr1' 110.6(4)
B11' C2' Zr1' 130.1(5)
B7' C2' Zr1' 128.7(5)
B6' C2' Zr1' 115.7(5)
B3' C2' Zr1' 115.9(5)
C12' C11' C16' 127.8(8)
C12' C11' C1' 114.5(7)
C16' C11' C1' 116.2(7)
C11' C12' C13' 118.8(8)
C14' C13' C12' 115.0(9)
C13' C14' C15' 116.3(12)
C11' C16' Zr1' 121.1(6)
C21' C17' C18' 112.2(17)
C21' C17' Zr1' 75.3(7)
C18' C17' Zr1' 74.9(8)
C17' C18' C19' 109.2(12)
C17' C18' Zr1' 74.3(7)
C19' C18' Zr1' 69.7(5)
C20' C19' C18' 97.4(11)
C20' C19' Zr1' 74.7(6)
C18' C19' Zr1' 74.6(6)
C21' C20' C19' 111.5(12)
C21' C20' Zr1' 74.8(6)
C19' C20' Zr1' 71.0(5)
C17' C21' C20' 109.1(16)
C17' C21' Zr1' 74.9(8)
C20' C21' Zr1' 73.5(6)
C23' C22' C26' 111.6(13)
C23' C22' Zr1' 76.2(8)
C26' C22' Zr1' 75.4(6)
C22' C23' C24' 110.7(13)
C22' C23' Zr1' 75.1(7)
C24' C23' Zr1' 73.8(7)
C23' C24' C25' 105.7(11)
C23' C24' Zr1' 74.8(6)
C25' C24' Zr1' 74.2(6)
C26' C25' C24' 105.0(10)
C26' C25' Zr1' 74.4(6)
C24' C25' Zr1' 73.1(6)
C22' C26' C25' 107.0(11)
C22' C26' Zr1' 73.6(6)
C25' C26' Zr1' 73.7(6)
C11 C1 C2 113.4(6)
C11 C1 B6 117.6(8)
C2 C1 B6 61.5(5)
C11 C1 B4 122.8(7)
C2 C1 B4 111.8(6)
B6 C1 B4 113.8(7)
C11 C1 B3 114.7(7)
C2 C1 B3 60.8(5)
B6 C1 B3 112.8(6)
B4 C1 B3 62.8(5)
C11 C1 B5 126.0(7)
C2 C1 B5 111.6(6)
B6 C1 B5 62.9(6)
B4 C1 B5 61.3(6)
B3 C1 B5 112.5(6)
C1 C2 B3 60.4(5)
C1 C2 B7 107.8(6)
B3 C2 B7 60.5(5)
C1 C2 B6 59.3(5)
B3 C2 B6 110.7(6)
B7 C2 B6 111.7(7)
C1 C2 B11 107.9(6)
B3 C2 B11 109.9(6)
B7 C2 B11 60.9(6)
B6 C2 B11 62.4(6)
C1 C2 Zr1 111.3(4)
B3 C2 Zr1 116.8(5)
B7 C2 Zr1 130.2(5)
B6 C2 Zr1 114.3(5)
B11 C2 Zr1 129.3(5)
C12 C11 C16 119.3(7)
C12 C11 C1 113.7(7)
C16 C11 C1 114.8(7)
C11 C12 C13 116.3(7)
C14 C13 C12 113.0(7)
C13 C14 C15 110.4(9)
C11 C16 Zr1 117.5(5)
C18 C17 C21 109.0(10)
C18 C17 Zr1 74.1(6)
C21 C17 Zr1 74.3(6)
C17 C18 C19 109.7(9)
C17 C18 Zr1 75.2(6)
C19 C18 Zr1 71.9(5)
C18 C19 C20 106.3(9)
C18 C19 Zr1 75.8(5)
C20 C19 Zr1 74.3(5)
C21 C20 C19 104.7(9)
C21 C20 Zr1 74.9(5)
C19 C20 Zr1 71.7(5)
C17 C21 C20 110.2(10)
C17 C21 Zr1 74.6(6)
C20 C21 Zr1 73.1(5)
C23 C22 C26 114.6(14)
C23 C22 Zr1 74.9(8)
C26 C22 Zr1 75.4(7)
C22 C23 C24 107.1(14)
C22 C23 Zr1 76.0(8)
C24 C23 Zr1 72.8(8)
C23 C24 C25 107.8(15)
C23 C24 Zr1 75.2(8)
C25 C24 Zr1 73.6(6)
C24 C25 C26 104.0(12)
C24 C25 Zr1 74.0(7)
C26 C25 Zr1 75.5(6)
C22 C26 C25 106.4(12)
C22 C26 Zr1 75.0(6)
C25 C26 Zr1 71.4(6)
C1 B3 C2 58.8(5)
C1 B3 B7 106.1(7)
C2 B3 B7 59.8(5)
C1 B3 B8 105.8(7)
C2 B3 B8 106.5(7)
B7 B3 B8 59.3(5)
C1 B3 B4 58.1(5)
C2 B3 B4 106.5(7)
B7 B3 B4 108.4(7)
B8 B3 B4 61.2(6)
C1 B4 B5 60.2(6)
C1 B4 B3 59.2(5)
B5 B4 B3 108.7(7)
C1 B4 B9 106.7(8)
B5 B4 B9 60.2(7)
B3 B4 B9 107.6(7)
C1 B4 B8 105.0(7)
B5 B4 B8 107.3(8)
B3 B4 B8 59.1(5)
B9 B4 B8 59.4(6)
C1 B5 B4 58.4(5)
C1 B5 B10 104.8(7)
B4 B5 B10 109.1(8)
C1 B5 B9 106.1(8)
B4 B5 B9 61.2(7)
B10 B5 B9 61.0(7)
C1 B5 B6 57.5(5)
B4 B5 B6 106.9(7)
B10 B5 B6 60.3(6)
B9 B5 B6 109.1(8)
C1 B6 C2 59.2(5)
C1 B6 B5 59.5(6)
C2 B6 B5 107.1(7)
C1 B6 B10 105.7(7)
C2 B6 B10 105.9(8)
B5 B6 B10 59.5(6)
C1 B6 B11 105.1(7)
C2 B6 B11 59.0(6)
B5 B6 B11 106.0(8)
B10 B6 B11 58.5(6)
C2 B7 B8 108.0(7)
C2 B7 B3 59.7(5)
B8 B7 B3 61.3(6)
C2 B7 B11 59.8(5)
B8 B7 B11 107.9(8)
B3 B7 B11 108.4(7)
C2 B7 B12 107.2(7)
B8 B7 B12 60.2(6)
B3 B7 B12 109.3(7)
B11 B7 B12 59.4(6)
B7 B8 B12 60.7(6)
B7 B8 B3 59.5(5)
B12 B8 B3 108.2(7)
B7 B8 B9 109.3(8)
B12 B8 B9 60.8(6)
B3 B8 B9 108.5(7)
B7 B8 B4 107.3(7)
B12 B8 B4 108.0(8)
B3 B8 B4 59.6(5)
B9 B8 B4 60.0(6)
B5 B9 B8 107.1(8)
B5 B9 B12 107.1(8)
B8 B9 B12 58.8(6)
B5 B9 B4 58.6(6)
B8 B9 B4 60.7(6)
B12 B9 B4 106.9(8)
B5 B9 B10 59.4(6)
B8 B9 B10 106.1(8)
B12 B9 B10 59.6(7)
B4 B9 B10 105.7(7)
B11 B10 B5 108.5(7)
B11 B10 B12 59.0(7)
B5 B10 B12 107.5(9)
B11 B10 B6 60.9(6)
B5 B10 B6 60.3(6)
B12 B10 B6 107.9(8)
B11 B10 B9 107.4(9)
B5 B10 B9 59.6(6)
B12 B10 B9 59.9(7)
B6 B10 B9 108.0(8)
C2 B11 B12 107.7(7)
C2 B11 B10 107.2(7)
B12 B11 B10 61.5(7)
C2 B11 B7 59.3(5)
B12 B11 B7 60.5(6)
B10 B11 B7 109.3(8)
C2 B11 B6 58.7(5)
B12 B11 B6 109.5(8)
B10 B11 B6 60.5(6)
B7 B11 B6 107.4(7)
B11 B12 B8 107.6(7)
B11 B12 B7 60.1(6)
B8 B12 B7 59.1(6)
B11 B12 B10 59.5(6)
B8 B12 B10 108.1(8)
B7 B12 B10 107.4(7)
B11 B12 B9 108.3(8)
B8 B12 B9 60.4(6)
B7 B12 B9 107.8(7)
B10 B12 B9 60.5(7)

loop_
_geom_bond_atom_site_label_1
_geom_bond_atom_site_label_2
_geom_bond_distance
Zr1 C16 2.283(8)
Zr1 C2 2.389(7)
Zr1 C19 2.473(8)
Zr1 C25 2.473(10)
Zr1 C24 2.478(11)
Zr1 C20 2.508(9)
Zr1 C23 2.509(13)
Zr1 C22 2.521(11)
Zr1 C18 2.521(9)
Zr1 C26 2.526(10)
Zr1 C21 2.531(9)
Zr1 C17 2.534(10)
Zr1' C16' 2.253(9)
Zr1' C2' 2.392(7)
Zr1' C19' 2.442(10)
Zr1' C24' 2.479(10)
Zr1' C22' 2.480(10)
Zr1' C20' 2.490(8)
Zr1' C23' 2.492(10)
Zr1' C25' 2.492(8)
Zr1' C17' 2.502(11)
Zr1' C26' 2.502(9)
Zr1' C21' 2.506(12)
Zr1' C18' 2.510(10)
B3' C1' 1.679(11)
B3' B4' 1.728(13)
B3' B8' 1.737(13)
B3' C2' 1.738(11)
B3' B7' 1.765(13)
B4' B8' 1.723(14)
B4' C1' 1.726(11)
B4' B9' 1.764(14)
B4' B5' 1.786(13)
B5' C1' 1.730(12)
B5' B10' 1.762(16)
B5' B6' 1.775(14)
B5' B9' 1.775(15)
B6' C1' 1.702(12)
B6' C2' 1.714(12)
B6' B11' 1.725(15)
B6' B10' 1.763(14)
B7' C2' 1.713(11)
B7' B8' 1.775(13)
B7' B11' 1.778(15)
B7' B12' 1.804(14)
B8' B9' 1.774(16)
B8' B12' 1.800(15)
B9' B12' 1.749(15)
B9' B10' 1.779(15)
B10' B12' 1.738(16)
B10' B11' 1.756(15)
B11' C2' 1.706(11)
B11' B12' 1.733(13)
C1' C11' 1.530(11)
C1' C2' 1.683(10)
C11' C12' 1.481(8)
C11' C16' 1.485(8)
C12' C13' 1.509(8)
C13' C14' 1.492(9)
C14' C15' 1.506(9)
C17' C21' 1.285(16)
C17' C18' 1.331(19)
C18' C19' 1.517(18)
C19' C20' 1.455(16)
C20' C21' 1.363(17)
C22' C23' 1.231(15)
C22' C26' 1.329(15)
C23' C24' 1.347(16)
C24' C25' 1.399(16)
C25' C26' 1.371(15)
C1 C11 1.548(10)
C1 C2 1.674(10)
C1 B6 1.676(13)
C1 B4 1.680(12)
C1 B3 1.701(12)
C1 B5 1.712(13)
C2 B3 1.707(11)
C2 B7 1.710(11)
C2 B6 1.712(13)
C2 B11 1.718(12)
C11 C12 1.490(7)
C11 C16 1.501(8)
C12 C13 1.513(8)
C13 C14 1.499(8)
C14 C15 1.505(9)
C17 C18 1.340(13)
C17 C21 1.360(13)
C18 C19 1.388(13)
C19 C20 1.457(13)
C20 C21 1.387(12)
C22 C23 1.265(19)
C22 C26 1.289(14)
C23 C24 1.38(2)
C24 C25 1.382(19)
C25 C26 1.424(16)
B3 B7 1.721(13)
B3 B8 1.752(13)
B3 B4 1.760(13)
B4 B5 1.730(15)
B4 B9 1.776(15)
B4 B8 1.789(14)
B5 B10 1.755(16)
B5 B9 1.759(16)
B5 B6 1.769(15)
B6 B10 1.769(14)
B6 B11 1.776(15)
B7 B8 1.717(14)
B7 B11 1.736(15)
B7 B12 1.744(14)
B8 B12 1.735(15)
B8 B9 1.765(16)
B9 B12 1.772(15)
B9 B10 1.784(17)
B10 B11 1.733(15)
B10 B12 1.767(17)
B11 B12 1.725(15)
